data_7203380
loop_
_publ_author_name
'Fernando S. Delgado'
'Catalina Ruiz-P\'erez'
'Joaqu\'in Sanchiz'
'Francesc Lloret'
'Miguel Julve'

_publ_section_title
;
 Versatile supramolecular self-assembly. Part I. Network formation and
 magnetic behaviour of the alkaline salts of the
 bis(malonate)cuprate(<small>II</small>) anion
;
_journal_issue 7
_journal_name_full CrystEngComm
_journal_page_first 507
_journal_paper_doi 10.1039/b603374a
_journal_volume 8
_journal_year 2006
_chemical_formula_sum 'C3 H8 Cs Cu O6'
_chemical_formula_weight 336.54
_chemical_name_systematic
;
?
;
_space_group_IT_number 2
_symmetry_cell_setting triclinic
_symmetry_Int_Tables_number 2
_symmetry_space_group_name_Hall '-P 1'
_symmetry_space_group_name_H-M 'P -1'
_atom_sites_solution_hydrogens geom
_atom_sites_solution_primary direct
_atom_sites_solution_secondary difmap
_audit_creation_method SHELXL-97
_cell_angle_alpha 87.334(8)
_cell_angle_beta 79.428(7)
_cell_angle_gamma 86.698(8)
_cell_formula_units_Z 2
_cell_length_a 7.1166(6)
_cell_length_b 7.1316(9)
_cell_length_c 7.5211(6)
_cell_measurement_temperature 293(2)
_cell_volume 374.36(6)
_computing_cell_refinement 'Dirax/lsq (Duisenberg & Schreurs, 1989-2000)'
_computing_data_collection 'Collect (Nonius BV, 1997-2000)'
_computing_data_reduction 'EvalCCD (Duisenberg & Schreurs 1990-2000)'
_computing_molecular_graphics 'Ortep-3 for Windows (Farrugia, 1997)'
_computing_publication_material 'WinGX publication routines (Farrugia, 1999)'
_computing_structure_refinement 'SHELXL-97 (Sheldrick, 1997)'
_computing_structure_solution 'SHELXS-97 (Sheldrick, 1997)'
_diffrn_ambient_temperature 293(2)
_diffrn_detector 'CCD plate'
_diffrn_detector_area_resol_mean 9
_diffrn_measured_fraction_theta_full 0.979
_diffrn_measured_fraction_theta_max 0.979
_diffrn_measurement_device '95mm CCD camera on \k-goniostat'
_diffrn_measurement_device_type KappaCCD
_diffrn_measurement_method 'CCD rotation images, thick slices'
_diffrn_radiation_monochromator graphite
_diffrn_radiation_source 'fine-focus sealed tube'
_diffrn_radiation_type MoK\a
_diffrn_radiation_wavelength 0.71069
_diffrn_reflns_av_R_equivalents 0.0398
_diffrn_reflns_av_sigmaI/netI 0.0470
_diffrn_reflns_limit_h_max 8
_diffrn_reflns_limit_h_min -9
_diffrn_reflns_limit_k_max 9
_diffrn_reflns_limit_k_min -9
_diffrn_reflns_limit_l_max 9
_diffrn_reflns_limit_l_min -9
_diffrn_reflns_number 3756
_diffrn_reflns_theta_full 27.49
_diffrn_reflns_theta_max 27.49
_diffrn_reflns_theta_min 6.46
_exptl_absorpt_coefficient_mu 7.690
_exptl_absorpt_correction_type multi-scan
_exptl_absorpt_process_details '(SADABS, Sheldrick, Bruker, 2000)'
_exptl_crystal_colour blue
_exptl_crystal_density_diffrn 2.986
_exptl_crystal_density_method 'not measured'
_exptl_crystal_description sheet
_exptl_crystal_F_000 316
_exptl_crystal_size_max 0.60
_exptl_crystal_size_mid 0.43
_exptl_crystal_size_min 0.28
_refine_diff_density_max 0.739
_refine_diff_density_min -1.026
_refine_diff_density_rms 0.174
_refine_ls_extinction_method none
_refine_ls_goodness_of_fit_ref 1.091
_refine_ls_hydrogen_treatment constr
_refine_ls_matrix_type full
_refine_ls_number_parameters 97
_refine_ls_number_reflns 1681
_refine_ls_number_restraints 0
_refine_ls_restrained_S_all 1.091
_refine_ls_R_factor_all 0.0336
_refine_ls_R_factor_gt 0.0287
_refine_ls_shift/su_max 0.000
_refine_ls_shift/su_mean 0.000
_refine_ls_structure_factor_coef Fsqd
_refine_ls_weighting_details 'calc w=1/[\s^2^(Fo^2^)+(0.0395P)^2^+0.1310P] where P=(Fo^2^+2Fc^2^)/3'
_refine_ls_weighting_scheme calc
_refine_ls_wR_factor_gt 0.0767
_refine_ls_wR_factor_ref 0.0790
_reflns_number_gt 1523
_reflns_number_total 1681
_reflns_threshold_expression >2sigma(I)
_cod_data_source_file b603374a.txt
_cod_data_source_block compound5
_cod_depositor_comments
;
The following automatic conversions were performed:
'_exptl_absorpt_correction_type' value 'Multi-scan' changed to
'multi-scan' according to
'/home/saulius/struct/CIF-dictionaries/cif_core.dic' dictionary named
'cif_core.dic' version 2.4.1 from 2010-06-29.

Automatic conversion script
Id: cif_fix_enum 1527 2010-12-29 10:47:43Z saulius 
;
_cod_database_code 7203380

loop_
_symmetry_equiv_pos_as_xyz
'x, y, z'
'-x, -y, -z'

loop_
_atom_site_label
_atom_site_type_symbol
_atom_site_fract_x
_atom_site_fract_y
_atom_site_fract_z
_atom_site_U_iso_or_equiv
_atom_site_adp_type
_atom_site_occupancy
_atom_site_symmetry_multiplicity
_atom_site_calc_flag
_atom_site_refinement_flags
_atom_site_disorder_assembly
_atom_site_disorder_group
Cu1 Cu 0.5000 0.0000 0.0000 0.01853(16) Uani 1 2 d S . .
Cs1 Cs 0.29659(4) -0.26027(3) 0.49325(3) 0.03082(12) Uani 1 1 d . . .
C1 C 0.3353(5) 0.3712(5) -0.0640(5) 0.0198(7) Uani 1 1 d . . .
C2 C 0.2074(6) 0.3499(6) 0.1179(6) 0.0277(8) Uani 1 1 d . . .
H1 H 0.0982 0.2810 0.1024 0.033 Uiso 1 1 calc R . .
H2 H 0.1592 0.4743 0.1564 0.033 Uiso 1 1 calc R . .
C3 C 0.2938(6) 0.2525(5) 0.2692(5) 0.0216(7) Uani 1 1 d . . .
O1 O 0.4370(4) 0.2295(4) -0.1287(4) 0.0267(6) Uani 1 1 d . . .
O2 O 0.4022(4) 0.1064(3) 0.2383(4) 0.0248(6) Uani 1 1 d . . .
O3 O 0.3315(5) 0.5225(4) -0.1493(4) 0.0334(7) Uani 1 1 d . . .
O4 O 0.2487(5) 0.3193(4) 0.4235(4) 0.0389(8) Uani 1 1 d . . .
O1W O 0.2027(4) -0.1362(4) -0.0218(4) 0.0307(6) Uani 1 1 d . . .
O2W O -0.0743(5) -0.1052(5) 0.2882(5) 0.0421(8) Uani 1 1 d . . .

loop_
_atom_site_aniso_label
_atom_site_aniso_U_11
_atom_site_aniso_U_22
_atom_site_aniso_U_33
_atom_site_aniso_U_23
_atom_site_aniso_U_13
_atom_site_aniso_U_12
Cu1 0.0264(3) 0.0152(3) 0.0129(3) 0.0009(2) -0.0021(2) 0.0027(2)
Cs1 0.04271(19) 0.02697(17) 0.02093(17) 0.00158(11) -0.00280(11) 0.00234(11)
C1 0.0270(18) 0.0179(16) 0.0162(17) -0.0023(13) -0.0088(14) 0.0008(13)
C2 0.030(2) 0.0282(19) 0.023(2) -0.0027(16) -0.0017(16) 0.0075(16)
C3 0.0275(18) 0.0179(16) 0.0173(18) -0.0006(14) 0.0024(14) -0.0050(14)
O1 0.0394(16) 0.0220(13) 0.0152(13) 0.0028(11) 0.0008(11) 0.0053(11)
O2 0.0377(15) 0.0195(12) 0.0165(13) -0.0021(10) -0.0042(11) 0.0029(11)
O3 0.056(2) 0.0171(12) 0.0257(16) 0.0031(11) -0.0074(14) 0.0052(12)
O4 0.062(2) 0.0322(16) 0.0182(15) -0.0052(13) 0.0019(14) 0.0049(14)
O1W 0.0301(15) 0.0234(14) 0.0372(18) -0.0010(12) -0.0025(13) -0.0009(11)
O2W 0.0403(18) 0.054(2) 0.0295(17) 0.0020(15) -0.0033(14) 0.0004(16)

loop_
_atom_type_symbol
_atom_type_description
_atom_type_scat_dispersion_real
_atom_type_scat_dispersion_imag
_atom_type_scat_source
C C 0.0033 0.0016 'International Tables Vol C Tables 4.2.6.8 and 6.1.1.4'
H H 0.0000 0.0000 'International Tables Vol C Tables 4.2.6.8 and 6.1.1.4'
Cs Cs -0.3680 2.1192 'International Tables Vol C Tables 4.2.6.8 and 6.1.1.4'
Cu Cu 0.3201 1.2651 'International Tables Vol C Tables 4.2.6.8 and 6.1.1.4'
O O 0.0106 0.0060 'International Tables Vol C Tables 4.2.6.8 and 6.1.1.4'

loop_
_geom_angle_atom_site_label_1
_geom_angle_atom_site_label_2
_geom_angle_atom_site_label_3
_geom_angle
_geom_angle_site_symmetry_1
_geom_angle_site_symmetry_3
_geom_angle_publ_flag
O1 Cu1 O1 180.00(19) . 2_655 ?
O1 Cu1 O2 87.18(11) . 2_655 ?
O1 Cu1 O2 92.82(11) 2_655 2_655 ?
O1 Cu1 O2 92.82(11) . . ?
O1 Cu1 O2 87.18(11) 2_655 . ?
O2 Cu1 O2 180.00(17) 2_655 . ?
O1 Cu1 O1W 92.90(11) . . ?
O1 Cu1 O1W 87.10(11) 2_655 . ?
O2 Cu1 O1W 85.50(11) 2_655 . ?
O2 Cu1 O1W 94.50(11) . . ?
O1 Cu1 O1W 87.10(11) . 2_655 ?
O1 Cu1 O1W 92.90(11) 2_655 2_655 ?
O2 Cu1 O1W 94.50(11) 2_655 2_655 ?
O2 Cu1 O1W 85.50(11) . 2_655 ?
O1W Cu1 O1W 180.00(11) . 2_655 ?
O1 Cs1 O3 132.82(8) 2_655 1_546 ?
O1 Cs1 O4 88.97(8) 2_655 1_545 ?
O3 Cs1 O4 74.25(8) 1_546 1_545 ?
O1 Cs1 O2 50.94(7) 2_655 . ?
O3 Cs1 O2 146.99(7) 1_546 . ?
O4 Cs1 O2 134.55(7) 1_545 . ?
O1 Cs1 O2W 123.91(7) 2_655 2_556 ?
O3 Cs1 O2W 91.86(8) 1_546 2_556 ?
O4 Cs1 O2W 142.24(9) 1_545 2_556 ?
O2 Cs1 O2W 73.05(8) . 2_556 ?
O1 Cs1 O2W 88.96(8) 2_655 . ?
O3 Cs1 O2W 134.78(8) 1_546 . ?
O4 Cs1 O2W 93.43(9) 1_545 . ?
O2 Cs1 O2W 68.82(8) . . ?
O2W Cs1 O2W 71.48(10) 2_556 . ?
O1 Cs1 O4 73.33(7) 2_655 2_656 ?
O3 Cs1 O4 65.40(8) 1_546 2_656 ?
O4 Cs1 O4 96.22(8) 1_545 2_656 ?
O2 Cs1 O4 91.77(7) . 2_656 ?
O2W Cs1 O4 109.82(8) 2_556 2_656 ?
O2W Cs1 O4 159.61(8) . 2_656 ?
O1 Cs1 O2 98.65(7) 2_655 2_656 ?
O3 Cs1 O2 60.62(7) 1_546 2_656 ?
O4 Cs1 O2 124.59(7) 1_545 2_656 ?
O2 Cs1 O2 86.64(6) . 2_656 ?
O2W Cs1 O2 72.72(7) 2_556 2_656 ?
O2W Cs1 O2 141.11(8) . 2_656 ?
O4 Cs1 O2 37.57(7) 2_656 2_656 ?
O1 Cs1 O1W 146.62(7) 2_655 1_556 ?
O3 Cs1 O1W 45.65(7) 1_546 1_556 ?
O4 Cs1 O1W 115.17(7) 1_545 1_556 ?
O2 Cs1 O1W 110.26(6) . 1_556 ?
O2W Cs1 O1W 46.90(7) 2_556 1_556 ?
O2W Cs1 O1W 110.87(8) . 1_556 ?
O4 Cs1 O1W 81.05(7) 2_656 1_556 ?
O2 Cs1 O1W 49.10(6) 2_656 1_556 ?
C3 Cs1 O1W 61.41(8) 2_656 1_556 ?
O3 C1 O1 122.0(4) . . ?
O3 C1 C2 119.1(3) . . ?
O1 C1 C2 118.9(3) . . ?
C1 C2 C3 117.3(3) . . ?
O4 C3 O2 122.7(4) . . ?
O4 C3 C2 117.4(4) . . ?
O2 C3 C2 119.9(3) . . ?
C1 O1 Cu1 127.4(2) . . ?
C1 O1 Cs1 120.8(2) . 2_655 ?
Cu1 O1 Cs1 109.94(11) . 2_655 ?
C3 O2 Cu1 126.5(2) . . ?
C3 O2 Cs1 117.4(2) . . ?
Cu1 O2 Cs1 102.83(9) . . ?
C3 O2 Cs1 90.6(2) . 2_656 ?
Cu1 O2 Cs1 122.12(12) . 2_656 ?
Cs1 O2 Cs1 93.36(6) . 2_656 ?
C1 O3 Cs1 148.8(2) . 1_564 ?
C3 O4 Cs1 122.4(2) . 1_565 ?
C3 O4 Cs1 93.0(3) . 2_656 ?
Cs1 O4 Cs1 83.78(8) 1_565 2_656 ?
Cu1 O1W Cs1 100.78(10) . 1_554 ?
Cs1 O2W Cs1 108.52(10) 2_556 . ?

loop_
_geom_bond_atom_site_label_1
_geom_bond_atom_site_label_2
_geom_bond_distance
_geom_bond_site_symmetry_2
_geom_bond_publ_flag
Cu1 O1 1.935(3) . ?
Cu1 O1 1.935(3) 2_655 ?
Cu1 O2 1.970(3) 2_655 ?
Cu1 O2 1.970(3) . ?
Cu1 O1W 2.414(3) . ?
Cu1 O1W 2.414(3) 2_655 ?
Cs1 O1 3.040(3) 2_655 ?
Cs1 O3 3.083(3) 1_546 ?
Cs1 O4 3.117(3) 1_545 ?
Cs1 O2 3.211(3) . ?
Cs1 O2W 3.311(4) 2_556 ?
Cs1 O2W 3.401(3) . ?
Cs1 O4 3.407(4) 2_656 ?
Cs1 O2 3.456(3) 2_656 ?
Cs1 O1W 3.724(3) 1_556 ?
C1 O3 1.231(4) . ?
C1 O1 1.270(5) . ?
C1 C2 1.504(6) . ?
C2 C3 1.514(5) . ?
C3 O4 1.254(5) . ?
C3 O2 1.264(5) . ?
O1 Cs1 3.040(3) 2_655 ?
O2 Cs1 3.456(3) 2_656 ?
O3 Cs1 3.083(3) 1_564 ?
O4 Cs1 3.117(3) 1_565 ?
O4 Cs1 3.407(4) 2_656 ?
O1W Cs1 3.724(3) 1_554 ?
O2W Cs1 3.311(4) 2_556 ?
